data_4319145
loop_
_publ_author_name
'Gabriele Wagner'
'Matti Haukka'
'Jo\~ao J. R. Fra\'usto da Silva'
'Armando J. L. Pombeiro'
'Vadim Yu. Kukushkin'

_publ_section_title
;
 [2 + 3] Cycloaddition of Nitrones to Platinum-Bound Organonitriles:
 Effect of Metal Oxidation State and of Nitrile Substituent
;
_journal_name_full 'Inorganic Chemistry'
_journal_page_first 264
_journal_page_last 271
_journal_paper_doi 10.1021/ic000477b
_journal_volume 40
_journal_year 2001
_chemical_formula_sum 'C20 H24 Cl2 N4 O2 Pt'
_chemical_formula_weight 618.42
_chemical_name_common PtCl2(C10H12N2O)2
_chemical_name_systematic
; 
 ? 
;
_space_group_IT_number 2
_symmetry_cell_setting triclinic
_symmetry_space_group_name_Hall '-P 1'
_symmetry_space_group_name_H-M 'P -1'
_atom_sites_solution_hydrogens geom
_atom_sites_solution_primary direct
_atom_sites_solution_secondary difmap
_audit_creation_method SHELXL-97
_cell_angle_alpha 76.155(2)
_cell_angle_beta 83.421(2)
_cell_angle_gamma 73.285(2)
_cell_formula_units_Z 2
_cell_length_a 9.3562(4)
_cell_length_b 9.8046(3)
_cell_length_c 13.1146(5)
_cell_measurement_temperature 120(2)
_cell_volume 1117.39(7)
_computing_cell_refinement 'Denzo/Scalepack (Otwinowski & Minor, 1997)'
_computing_data_collection 'Collect (Nonius, 1999)'
_computing_data_reduction 'Denzo/Scalepack (Otwinowski & Minor, 1997)'
_computing_molecular_graphics 'XP in SHELXTL v.5.1 (Bruker Axs, 1998)'
_computing_publication_material SHELXL-97
_computing_structure_refinement 'SHELXL-97 (Sheldrick, 1997)'
_computing_structure_solution 'DIRDIF99 (Beurskens et al., 1999)'
_diffrn_ambient_temperature 120(2)
_diffrn_measured_fraction_theta_full 0.990
_diffrn_measured_fraction_theta_max 0.990
_diffrn_measurement_device_type 'Nonius KappaCCD'
_diffrn_measurement_method phi/omega-scan
_diffrn_radiation_monochromator graphite
_diffrn_radiation_source 'fine-focus sealed tube'
_diffrn_radiation_type MoK\a
_diffrn_radiation_wavelength 0.71073
_diffrn_reflns_av_R_equivalents 0.0427
_diffrn_reflns_av_sigmaI/netI 0.0395
_diffrn_reflns_limit_h_max 11
_diffrn_reflns_limit_h_min -11
_diffrn_reflns_limit_k_max 12
_diffrn_reflns_limit_k_min -12
_diffrn_reflns_limit_l_max 16
_diffrn_reflns_limit_l_min -16
_diffrn_reflns_number 15837
_diffrn_reflns_theta_full 25.97
_diffrn_reflns_theta_max 25.97
_diffrn_reflns_theta_min 3.72
_exptl_absorpt_coefficient_mu 6.541
_exptl_absorpt_correction_T_max 0.3032
_exptl_absorpt_correction_T_min 0.2464
_exptl_absorpt_correction_type multi-scan
_exptl_absorpt_process_details 'MulAbs in Platon (Blessing, 1995)'
_exptl_crystal_colour 'pale yellow'
_exptl_crystal_density_diffrn 1.838
_exptl_crystal_density_method 'not measured'
_exptl_crystal_description block
_exptl_crystal_F_000 600
_exptl_crystal_size_max 0.20
_exptl_crystal_size_mid 0.10
_exptl_crystal_size_min 0.10
_refine_diff_density_max 0.989
_refine_diff_density_min -1.361
_refine_diff_density_rms 0.109
_refine_ls_extinction_method none
_refine_ls_goodness_of_fit_ref 1.074
_refine_ls_hydrogen_treatment mixed
_refine_ls_matrix_type full
_refine_ls_number_parameters 266
_refine_ls_number_reflns 4327
_refine_ls_number_restraints 0
_refine_ls_restrained_S_all 1.074
_refine_ls_R_factor_all 0.0277
_refine_ls_R_factor_gt 0.0232
_refine_ls_shift/su_max 0.001
_refine_ls_shift/su_mean 0.000
_refine_ls_structure_factor_coef Fsqd
_refine_ls_weighting_details 'calc w=1/[\s^2^(Fo^2^)+(0.0000P)^2^+2.0139P] where P=(Fo^2^+2Fc^2^)/3'
_refine_ls_weighting_scheme calc
_refine_ls_wR_factor_gt 0.0506
_refine_ls_wR_factor_ref 0.0520
_reflns_number_gt 3964
_reflns_number_total 4327
_reflns_threshold_expression >2sigma(I)
_cod_data_source_file ic000477b_1.cif
_cod_data_source_block gw189_3c=compound1a
_cod_depositor_comments
;
The following automatic conversions were performed:

'_symmetry_cell_setting' value 'Triclinic' changed to 'triclinic'
according to the built-in table from CIF Core dictionary named
'cif_core.dic' version 2.4.1 from 2010-06-29.

Automatic conversion script
Id: cif_fix_values 1646 2011-03-28 12:23:43Z adriana 
;
_cod_database_code 4319145

loop_
_symmetry_equiv_pos_as_xyz
'x, y, z'
'-x, -y, -z'

loop_
_atom_site_label
_atom_site_type_symbol
_atom_site_fract_x
_atom_site_fract_y
_atom_site_fract_z
_atom_site_U_iso_or_equiv
_atom_site_adp_type
_atom_site_occupancy
_atom_site_symmetry_multiplicity
_atom_site_calc_flag
_atom_site_refinement_flags
_atom_site_disorder_assembly
_atom_site_disorder_group
Pt1 Pt 0.143842(15) 0.086956(15) 0.195992(11) 0.02075(6) Uani 1 1 d . . .
Cl1 Cl 0.01399(11) -0.01504(10) 0.33966(8) 0.0292(2) Uani 1 1 d . . .
Cl1A Cl 0.26996(11) 0.19627(11) 0.05345(7) 0.0287(2) Uani 1 1 d . . .
N1 N 0.1015(3) 0.2609(3) 0.2602(2) 0.0235(7) Uani 1 1 d . . .
N2 N 0.0853(4) 0.3783(4) 0.3984(3) 0.0282(7) Uani 1 1 d . . .
O1 O 0.0113(3) 0.4768(3) 0.3016(2) 0.0303(6) Uani 1 1 d . . .
C1 C 0.1735(4) 0.2476(4) 0.3592(3) 0.0251(8) Uani 1 1 d . . .
H1 H 0.1629 0.1574 0.4109 0.030 Uiso 1 1 calc R . .
C2 C 0.0190(4) 0.3907(4) 0.2336(3) 0.0255(8) Uani 1 1 d . . .
C3 C -0.0408(5) 0.3462(5) 0.4693(3) 0.0365(10) Uani 1 1 d . . .
H3A H -0.0969 0.3005 0.4352 0.055 Uiso 1 1 calc R . .
H3B H -0.1068 0.4371 0.4849 0.055 Uiso 1 1 calc R . .
H3C H -0.0025 0.2796 0.5348 0.055 Uiso 1 1 calc R . .
C4 C 0.3373(4) 0.2424(4) 0.3376(3) 0.0246(8) Uani 1 1 d . . .
C5 C 0.4445(5) 0.1101(5) 0.3644(4) 0.0352(10) Uani 1 1 d . . .
H5 H 0.4151 0.0235 0.3945 0.042 Uiso 1 1 calc R . .
C6 C 0.5957(5) 0.1051(5) 0.3467(4) 0.0378(10) Uani 1 1 d . . .
H6 H 0.6695 0.0146 0.3641 0.045 Uiso 1 1 calc R . .
C7 C 0.6379(5) 0.2298(5) 0.3046(3) 0.0344(10) Uani 1 1 d . . .
H7 H 0.7411 0.2258 0.2934 0.041 Uiso 1 1 calc R . .
C8 C 0.5319(5) 0.3618(5) 0.2784(3) 0.0348(10) Uani 1 1 d . . .
H8 H 0.5620 0.4484 0.2495 0.042 Uiso 1 1 calc R . .
C9 C 0.3822(5) 0.3677(4) 0.2942(3) 0.0297(9) Uani 1 1 d . . .
H9 H 0.3093 0.4584 0.2752 0.036 Uiso 1 1 calc R . .
C10 C -0.0685(5) 0.4576(5) 0.1391(3) 0.0351(10) Uani 1 1 d . . .
H10A H -0.0575 0.3846 0.0970 0.053 Uiso 1 1 calc R . .
H10B H -0.0322 0.5392 0.0973 0.053 Uiso 1 1 calc R . .
H10C H -0.1741 0.4934 0.1602 0.053 Uiso 1 1 calc R . .
O1A O 0.1837(3) -0.3006(3) 0.1011(2) 0.0362(7) Uani 1 1 d . . .
N1A N 0.1969(3) -0.0969(3) 0.1404(2) 0.0230(7) Uani 1 1 d . . .
N2A N 0.3454(4) -0.3064(4) 0.0868(3) 0.0356(8) Uani 1 1 d . . .
C1A C 0.3544(4) -0.1801(4) 0.1278(3) 0.0239(8) Uani 1 1 d . . .
H1A H 0.4085 -0.1189 0.0743 0.029 Uiso 1 1 calc R . .
C2A C 0.1125(5) -0.1719(4) 0.1257(3) 0.0266(8) Uani 1 1 d . . .
C3A C 0.3731(6) -0.2841(7) -0.0276(4) 0.0581(16) Uani 1 1 d . . .
H3A1 H 0.3106 -0.1887 -0.0614 0.087 Uiso 1 1 calc R . .
H3A2 H 0.3487 -0.3609 -0.0525 0.087 Uiso 1 1 calc R . .
H3A3 H 0.4786 -0.2879 -0.0452 0.087 Uiso 1 1 calc R . .
C4A C 0.4321(4) -0.2278(4) 0.2298(3) 0.0213(8) Uani 1 1 d . . .
C5A C 0.3597(4) -0.2735(4) 0.3252(3) 0.0255(8) Uani 1 1 d . . .
H5A H 0.2577 -0.2729 0.3268 0.031 Uiso 1 1 calc R . .
C6A C 0.4343(5) -0.3200(4) 0.4178(3) 0.0295(9) Uani 1 1 d . . .
H6A H 0.3837 -0.3511 0.4825 0.035 Uiso 1 1 calc R . .
C7A C 0.5823(5) -0.3209(5) 0.4160(3) 0.0335(10) Uani 1 1 d . . .
H7A H 0.6334 -0.3514 0.4795 0.040 Uiso 1 1 calc R . .
C8A C 0.6560(5) -0.2778(5) 0.3220(3) 0.0312(9) Uani 1 1 d . . .
H8A H 0.7585 -0.2803 0.3208 0.037 Uiso 1 1 calc R . .
C9A C 0.5817(4) -0.2308(4) 0.2297(3) 0.0281(9) Uani 1 1 d . . .
H9A H 0.6332 -0.2002 0.1654 0.034 Uiso 1 1 calc R . .
C10A C -0.0507(5) -0.1360(6) 0.1330(4) 0.0419(11) Uani 1 1 d . . .
H10D H -0.0913 -0.0395 0.1497 0.063 Uiso 1 1 calc R . .
H10E H -0.0830 -0.2091 0.1886 0.063 Uiso 1 1 calc R . .
H10F H -0.0872 -0.1353 0.0658 0.063 Uiso 1 1 calc R . .

loop_
_atom_site_aniso_label
_atom_site_aniso_U_11
_atom_site_aniso_U_22
_atom_site_aniso_U_33
_atom_site_aniso_U_23
_atom_site_aniso_U_13
_atom_site_aniso_U_12
Pt1 0.02098(8) 0.02004(9) 0.02120(8) -0.00406(6) -0.00276(6) -0.00518(6)
Cl1 0.0286(5) 0.0257(5) 0.0304(5) -0.0036(4) 0.0068(4) -0.0078(4)
Cl1A 0.0367(5) 0.0304(5) 0.0219(5) -0.0045(4) 0.0021(4) -0.0158(4)
N1 0.0245(16) 0.0242(17) 0.0207(16) -0.0030(14) -0.0011(13) -0.0063(14)
N2 0.0348(19) 0.0237(17) 0.0240(17) -0.0050(14) 0.0002(14) -0.0055(14)
O1 0.0386(16) 0.0216(14) 0.0287(15) -0.0072(12) 0.0057(13) -0.0065(12)
C1 0.034(2) 0.0196(18) 0.0208(19) -0.0059(16) 0.0001(17) -0.0056(16)
C2 0.025(2) 0.022(2) 0.028(2) -0.0040(17) 0.0041(16) -0.0086(16)
C3 0.043(3) 0.034(2) 0.033(2) -0.009(2) 0.010(2) -0.014(2)
C4 0.030(2) 0.025(2) 0.0200(18) -0.0066(16) -0.0051(16) -0.0063(16)
C5 0.040(2) 0.023(2) 0.040(2) -0.0043(19) -0.007(2) -0.0065(18)
C6 0.032(2) 0.029(2) 0.050(3) -0.012(2) -0.009(2) 0.0014(18)
C7 0.029(2) 0.036(2) 0.039(2) -0.012(2) -0.0059(19) -0.0060(19)
C8 0.035(2) 0.029(2) 0.040(2) -0.006(2) -0.002(2) -0.0091(18)
C9 0.032(2) 0.022(2) 0.032(2) -0.0029(18) -0.0036(18) -0.0032(17)
C10 0.036(2) 0.031(2) 0.032(2) -0.0005(19) -0.0030(19) -0.0025(19)
O1A 0.0437(17) 0.0355(17) 0.0391(17) -0.0175(14) 0.0070(14) -0.0212(14)
N1A 0.0230(16) 0.0242(16) 0.0206(16) -0.0029(14) -0.0021(13) -0.0055(13)
N2A 0.035(2) 0.036(2) 0.040(2) -0.0175(17) -0.0073(17) -0.0052(16)
C1A 0.0246(19) 0.0247(19) 0.0222(19) -0.0086(16) -0.0005(16) -0.0036(16)
C2A 0.034(2) 0.030(2) 0.0201(19) -0.0040(17) -0.0026(17) -0.0158(18)
C3A 0.048(3) 0.103(5) 0.048(3) -0.052(3) 0.012(2) -0.035(3)
C4A 0.0255(19) 0.0197(18) 0.0195(18) -0.0069(15) -0.0015(15) -0.0050(15)
C5A 0.0236(19) 0.0240(19) 0.026(2) -0.0036(17) 0.0030(16) -0.0057(16)
C6A 0.035(2) 0.024(2) 0.023(2) 0.0013(17) 0.0023(17) -0.0042(17)
C7A 0.032(2) 0.047(3) 0.020(2) -0.0074(19) -0.0080(17) -0.006(2)
C8A 0.024(2) 0.038(2) 0.034(2) -0.010(2) -0.0036(18) -0.0102(18)
C9A 0.027(2) 0.032(2) 0.026(2) -0.0063(18) 0.0040(17) -0.0098(17)
C10A 0.035(2) 0.059(3) 0.040(3) -0.017(2) -0.001(2) -0.022(2)

loop_
_atom_type_symbol
_atom_type_description
_atom_type_scat_dispersion_real
_atom_type_scat_dispersion_imag
_atom_type_scat_source
C C 0.0033 0.0016 'International Tables Vol C Tables 4.2.6.8 and 6.1.1.4'
H H 0.0000 0.0000 'International Tables Vol C Tables 4.2.6.8 and 6.1.1.4'
N N 0.0061 0.0033 'International Tables Vol C Tables 4.2.6.8 and 6.1.1.4'
O O 0.0106 0.0060 'International Tables Vol C Tables 4.2.6.8 and 6.1.1.4'
Cl Cl 0.1484 0.1585 'International Tables Vol C Tables 4.2.6.8 and 6.1.1.4'
Pt Pt -1.7033 8.3905 'International Tables Vol C Tables 4.2.6.8 and 6.1.1.4'

loop_
_geom_angle_atom_site_label_1
_geom_angle_atom_site_label_2
_geom_angle_atom_site_label_3
_geom_angle
_geom_angle_site_symmetry_1
_geom_angle_site_symmetry_3
_geom_angle_publ_flag
N1 Pt1 N1A 175.59(12) . . ?
N1 Pt1 Cl1 86.95(9) . . ?
N1A Pt1 Cl1 91.45(9) . . ?
N1 Pt1 Cl1A 91.30(9) . . ?
N1A Pt1 Cl1A 90.34(9) . . ?
Cl1 Pt1 Cl1A 178.15(3) . . ?
C2 N1 C1 108.4(3) . . ?
C2 N1 Pt1 132.3(3) . . ?
C1 N1 Pt1 119.3(2) . . ?
C3 N2 C1 110.8(3) . . ?
C3 N2 O1 103.7(3) . . ?
C1 N2 O1 102.5(3) . . ?
C2 O1 N2 106.2(3) . . ?
N2 C1 N1 103.7(3) . . ?
N2 C1 C4 112.9(3) . . ?
N1 C1 C4 110.8(3) . . ?
N2 C1 H1 109.7 . . ?
N1 C1 H1 109.7 . . ?
C4 C1 H1 109.7 . . ?
N1 C2 O1 115.1(3) . . ?
N1 C2 C10 128.4(4) . . ?
O1 C2 C10 116.5(3) . . ?
N2 C3 H3A 109.5 . . ?
N2 C3 H3B 109.5 . . ?
H3A C3 H3B 109.5 . . ?
N2 C3 H3C 109.5 . . ?
H3A C3 H3C 109.5 . . ?
H3B C3 H3C 109.5 . . ?
C9 C4 C5 119.4(4) . . ?
C9 C4 C1 121.2(3) . . ?
C5 C4 C1 119.4(4) . . ?
C4 C5 C6 119.6(4) . . ?
C4 C5 H5 120.2 . . ?
C6 C5 H5 120.2 . . ?
C7 C6 C5 120.2(4) . . ?
C7 C6 H6 119.9 . . ?
C5 C6 H6 119.9 . . ?
C6 C7 C8 120.5(4) . . ?
C6 C7 H7 119.8 . . ?
C8 C7 H7 119.8 . . ?
C9 C8 C7 119.8(4) . . ?
C9 C8 H8 120.1 . . ?
C7 C8 H8 120.1 . . ?
C8 C9 C4 120.5(4) . . ?
C8 C9 H9 119.7 . . ?
C4 C9 H9 119.7 . . ?
C2 C10 H10A 109.5 . . ?
C2 C10 H10B 109.5 . . ?
H10A C10 H10B 109.5 . . ?
C2 C10 H10C 109.5 . . ?
H10A C10 H10C 109.5 . . ?
H10B C10 H10C 109.5 . . ?
C2A O1A N2A 106.6(3) . . ?
C2A N1A C1A 108.8(3) . . ?
C2A N1A Pt1 129.6(3) . . ?
C1A N1A Pt1 120.8(2) . . ?
C3A N2A O1A 103.2(3) . . ?
C3A N2A C1A 112.4(4) . . ?
O1A N2A C1A 103.6(3) . . ?
N1A C1A N2A 104.1(3) . . ?
N1A C1A C4A 112.0(3) . . ?
N2A C1A C4A 112.1(3) . . ?
N1A C1A H1A 109.5 . . ?
N2A C1A H1A 109.5 . . ?
C4A C1A H1A 109.5 . . ?
N1A C2A O1A 115.5(4) . . ?
N1A C2A C10A 128.4(4) . . ?
O1A C2A C10A 116.1(4) . . ?
N2A C3A H3A1 109.5 . . ?
N2A C3A H3A2 109.5 . . ?
H3A1 C3A H3A2 109.5 . . ?
N2A C3A H3A3 109.5 . . ?
H3A1 C3A H3A3 109.5 . . ?
H3A2 C3A H3A3 109.5 . . ?
C9A C4A C5A 118.4(3) . . ?
C9A C4A C1A 119.8(3) . . ?
C5A C4A C1A 121.8(3) . . ?
C6A C5A C4A 120.9(4) . . ?
C6A C5A H5A 119.6 . . ?
C4A C5A H5A 119.6 . . ?
C7A C6A C5A 119.8(4) . . ?
C7A C6A H6A 120.1 . . ?
C5A C6A H6A 120.1 . . ?
C8A C7A C6A 120.0(4) . . ?
C8A C7A H7A 120.0 . . ?
C6A C7A H7A 120.0 . . ?
C7A C8A C9A 120.3(4) . . ?
C7A C8A H8A 119.9 . . ?
C9A C8A H8A 119.9 . . ?
C8A C9A C4A 120.7(4) . . ?
C8A C9A H9A 119.7 . . ?
C4A C9A H9A 119.7 . . ?
C2A C10A H10D 109.5 . . ?
C2A C10A H10E 109.5 . . ?
H10D C10A H10E 109.5 . . ?
C2A C10A H10F 109.5 . . ?
H10D C10A H10F 109.5 . . ?
H10E C10A H10F 109.5 . . ?

loop_
_geom_bond_atom_site_label_1
_geom_bond_atom_site_label_2
_geom_bond_distance
_geom_bond_site_symmetry_2
_geom_bond_publ_flag
Pt1 N1 2.000(3) . ?
Pt1 N1A 2.014(3) . ?
Pt1 Cl1 2.3019(9) . ?
Pt1 Cl1A 2.3019(9) . ?
N1 C2 1.273(5) . ?
N1 C1 1.491(5) . ?
N2 C3 1.476(5) . ?
N2 C1 1.482(5) . ?
N2 O1 1.501(4) . ?
O1 C2 1.350(5) . ?
C1 C4 1.515(6) . ?
C1 H1 1.0000 . ?
C2 C10 1.473(6) . ?
C3 H3A 0.9800 . ?
C3 H3B 0.9800 . ?
C3 H3C 0.9800 . ?
C4 C9 1.385(6) . ?
C4 C5 1.387(6) . ?
C5 C6 1.396(6) . ?
C5 H5 0.9500 . ?
C6 C7 1.364(6) . ?
C6 H6 0.9500 . ?
C7 C8 1.380(6) . ?
C7 H7 0.9500 . ?
C8 C9 1.379(6) . ?
C8 H8 0.9500 . ?
C9 H9 0.9500 . ?
C10 H10A 0.9800 . ?
C10 H10B 0.9800 . ?
C10 H10C 0.9800 . ?
O1A C2A 1.343(5) . ?
O1A N2A 1.489(5) . ?
N1A C2A 1.280(5) . ?
N1A C1A 1.477(5) . ?
N2A C3A 1.466(6) . ?
N2A C1A 1.490(5) . ?
C1A C4A 1.505(5) . ?
C1A H1A 1.0000 . ?
C2A C10A 1.463(6) . ?
C3A H3A1 0.9800 . ?
C3A H3A2 0.9800 . ?
C3A H3A3 0.9800 . ?
C4A C9A 1.391(5) . ?
C4A C5A 1.392(5) . ?
C5A C6A 1.385(6) . ?
C5A H5A 0.9500 . ?
C6A C7A 1.380(6) . ?
C6A H6A 0.9500 . ?
C7A C8A 1.377(6) . ?
C7A H7A 0.9500 . ?
C8A C9A 1.380(6) . ?
C8A H8A 0.9500 . ?
C9A H9A 0.9500 . ?
C10A H10D 0.9800 . ?
C10A H10E 0.9800 . ?
C10A H10F 0.9800 . ?

loop_
_geom_torsion_atom_site_label_1
_geom_torsion_atom_site_label_2
_geom_torsion_atom_site_label_3
_geom_torsion_atom_site_label_4
_geom_torsion
_geom_torsion_site_symmetry_1
_geom_torsion_site_symmetry_2
_geom_torsion_site_symmetry_3
_geom_torsion_site_symmetry_4
_geom_torsion_publ_flag
N1A Pt1 N1 C2 -180(23) . . . . ?
Cl1 Pt1 N1 C2 -111.1(4) . . . . ?
Cl1A Pt1 N1 C2 68.2(4) . . . . ?
N1A Pt1 N1 C1 -0.7(18) . . . . ?
Cl1 Pt1 N1 C1 68.1(3) . . . . ?
Cl1A Pt1 N1 C1 -112.6(3) . . . . ?
C3 N2 O1 C2 -97.1(3) . . . . ?
C1 N2 O1 C2 18.3(4) . . . . ?
C3 N2 C1 N1 90.6(4) . . . . ?
O1 N2 C1 N1 -19.4(3) . . . . ?
C3 N2 C1 C4 -149.3(3) . . . . ?
O1 N2 C1 C4 100.6(3) . . . . ?
C2 N1 C1 N2 15.2(4) . . . . ?
Pt1 N1 C1 N2 -164.2(2) . . . . ?
C2 N1 C1 C4 -106.3(4) . . . . ?
Pt1 N1 C1 C4 74.3(4) . . . . ?
C1 N1 C2 O1 -3.4(4) . . . . ?
Pt1 N1 C2 O1 175.9(2) . . . . ?
C1 N1 C2 C10 176.8(4) . . . . ?
Pt1 N1 C2 C10 -3.9(6) . . . . ?
N2 O1 C2 N1 -9.8(4) . . . . ?
N2 O1 C2 C10 170.0(3) . . . . ?
N2 C1 C4 C9 -38.4(5) . . . . ?
N1 C1 C4 C9 77.5(4) . . . . ?
N2 C1 C4 C5 140.0(4) . . . . ?
N1 C1 C4 C5 -104.2(4) . . . . ?
C9 C4 C5 C6 -0.3(6) . . . . ?
C1 C4 C5 C6 -178.7(4) . . . . ?
C4 C5 C6 C7 0.8(7) . . . . ?
C5 C6 C7 C8 -0.5(7) . . . . ?
C6 C7 C8 C9 -0.4(7) . . . . ?
C7 C8 C9 C4 0.9(7) . . . . ?
C5 C4 C9 C8 -0.6(6) . . . . ?
C1 C4 C9 C8 177.8(4) . . . . ?
N1 Pt1 N1A C2A 119.5(16) . . . . ?
Cl1 Pt1 N1A C2A 50.8(3) . . . . ?
Cl1A Pt1 N1A C2A -128.7(3) . . . . ?
N1 Pt1 N1A C1A -49.3(17) . . . . ?
Cl1 Pt1 N1A C1A -117.9(3) . . . . ?
Cl1A Pt1 N1A C1A 62.6(3) . . . . ?
C2A O1A N2A C3A -106.2(4) . . . . ?
C2A O1A N2A C1A 11.1(4) . . . . ?
C2A N1A C1A N2A 8.5(4) . . . . ?
Pt1 N1A C1A N2A 179.4(2) . . . . ?
C2A N1A C1A C4A -112.8(4) . . . . ?
Pt1 N1A C1A C4A 58.1(4) . . . . ?
C3A N2A C1A N1A 99.2(4) . . . . ?
O1A N2A C1A N1A -11.5(4) . . . . ?
C3A N2A C1A C4A -139.6(4) . . . . ?
O1A N2A C1A C4A 109.7(3) . . . . ?
C1A N1A C2A O1A -1.4(4) . . . . ?
Pt1 N1A C2A O1A -171.2(2) . . . . ?
C1A N1A C2A C10A 178.0(4) . . . . ?
Pt1 N1A C2A C10A 8.2(6) . . . . ?
N2A O1A C2A N1A -6.4(4) . . . . ?
N2A O1A C2A C10A 174.0(3) . . . . ?
N1A C1A C4A C9A -144.0(4) . . . . ?
N2A C1A C4A C9A 99.4(4) . . . . ?
N1A C1A C4A C5A 37.9(5) . . . . ?
N2A C1A C4A C5A -78.7(4) . . . . ?
C9A C4A C5A C6A 0.4(6) . . . . ?
C1A C4A C5A C6A 178.6(3) . . . . ?
C4A C5A C6A C7A 0.1(6) . . . . ?
C5A C6A C7A C8A -0.9(7) . . . . ?
C6A C7A C8A C9A 1.2(7) . . . . ?
C7A C8A C9A C4A -0.7(6) . . . . ?
C5A C4A C9A C8A -0.1(6) . . . . ?
C1A C4A C9A C8A -178.3(4) . . . . ?
